data_1546310
loop_
_publ_author_name
'Nguyen, Minh T.'
'Jones, Richard A.'
'Holliday, Bradley'

_publ_section_title
;
 Effect of Conjugation Length and Metal-Backbone Interactions on Charge
 Transport Properties of Conducting Metallopolymers
;
_journal_name_full 'Polym. Chem.'
_journal_paper_doi 10.1039/C7PY00673J
_journal_year 2017
_chemical_formula_sum 'C60 H58 Cl2 N2 Ni O2 S6'
_chemical_formula_weight 1161.05
_chemical_name_systematic
;
 ?
;
_space_group_IT_number 14
_symmetry_cell_setting monoclinic
_symmetry_space_group_name_Hall '-P 2ybc'
_symmetry_space_group_name_H-M 'P 1 21/c 1'
_atom_sites_solution_hydrogens geom
_atom_sites_solution_primary direct
_atom_sites_solution_secondary difmap
_audit_creation_method SHELXL-97
_audit_update_record
;
2017-04-20 deposited with the CCDC.
2017-06-13 downloaded from the CCDC.
;
_cell_angle_alpha 90.00
_cell_angle_beta 102.154(7)
_cell_angle_gamma 90.00
_cell_formula_units_Z 4
_cell_length_a 8.868(2)
_cell_length_b 19.809(5)
_cell_length_c 33.077(9)
_cell_measurement_reflns_used 19045
_cell_measurement_temperature 100(2)
_cell_measurement_theta_max 27.4855
_cell_measurement_theta_min 1.6281
_cell_volume 5680(2)
_computing_structure_refinement 'SHELXL-97 (Sheldrick, 1997)'
_diffrn_ambient_temperature 100(2)
_diffrn_measured_fraction_theta_full 0.999
_diffrn_measured_fraction_theta_max 0.999
_diffrn_measurement_device_type
;
Mercury2 (2x2 bin mode)
;
_diffrn_radiation_monochromator graphite
_diffrn_radiation_source 'fine-focus sealed tube'
_diffrn_radiation_type MoK\a
_diffrn_radiation_wavelength 0.71073
_diffrn_reflns_av_R_equivalents 0.0842
_diffrn_reflns_av_sigmaI/netI 0.0466
_diffrn_reflns_limit_h_max 10
_diffrn_reflns_limit_h_min -10
_diffrn_reflns_limit_k_max 23
_diffrn_reflns_limit_k_min -23
_diffrn_reflns_limit_l_max 39
_diffrn_reflns_limit_l_min -39
_diffrn_reflns_number 101640
_diffrn_reflns_theta_full 25.00
_diffrn_reflns_theta_max 25.00
_diffrn_reflns_theta_min 1.63
_exptl_absorpt_coefficient_mu 0.701
_exptl_absorpt_correction_T_max 0.8902
_exptl_absorpt_correction_T_min 0.8611
_exptl_absorpt_correction_type multi-scan
_exptl_absorpt_process_details 'The Rigaku Corporation, Tokyo, Japan'
_exptl_crystal_colour green
_exptl_crystal_density_diffrn 1.358
_exptl_crystal_density_method 'not measured'
_exptl_crystal_description block
_exptl_crystal_F_000 2424
_exptl_crystal_size_max 0.22
_exptl_crystal_size_mid 0.20
_exptl_crystal_size_min 0.17
_refine_diff_density_max 1.254
_refine_diff_density_min -1.056
_refine_diff_density_rms 0.103
_refine_ls_extinction_method none
_refine_ls_goodness_of_fit_ref 1.216
_refine_ls_hydrogen_treatment mixed
_refine_ls_matrix_type full
_refine_ls_number_parameters 759
_refine_ls_number_reflns 10011
_refine_ls_number_restraints 393
_refine_ls_restrained_S_all 1.202
_refine_ls_R_factor_all 0.0958
_refine_ls_R_factor_gt 0.0945
_refine_ls_shift/su_max 0.001
_refine_ls_shift/su_mean 0.000
_refine_ls_structure_factor_coef Fsqd
_refine_ls_weighting_details 'calc w=1/[\s^2^(Fo^2^)+(0.1000P)^2^+17.8250P] where P=(Fo^2^+2Fc^2^)/3'
_refine_ls_weighting_scheme calc
_refine_ls_wR_factor_gt 0.2432
_refine_ls_wR_factor_ref 0.2444
_reflns_number_gt 9901
_reflns_number_total 10011
_reflns_threshold_expression >2sigma(I)
_cod_data_source_file c7py00673j2.cif
_cod_data_source_block shelx
_cod_depositor_comments
;
The following automatic conversions were performed:

'_symmetry_cell_setting' value 'Monoclinic' changed to 'monoclinic'
according to
/home/data/users/saulius/crontab/automatic-downloads/rss-feeds/RSC/lib/dictionaries/cif_core.dic
dictionary named 'cif_core.dic' version 2.4.2 from 2011-04-26.

Automatic conversion script
Id: cif_fix_values 4973 2017-02-22 13:04:09Z antanas 
;
_cod_original_sg_symbol_H-M P21/c
_cod_database_code 1546310

loop_
_symmetry_equiv_pos_as_xyz
'x, y, z'
'-x, y+1/2, -z+1/2'
'-x, -y, -z'
'x, -y-1/2, z-1/2'

loop_
_atom_site_label
_atom_site_type_symbol
_atom_site_fract_x
_atom_site_fract_y
_atom_site_fract_z
_atom_site_U_iso_or_equiv
_atom_site_adp_type
_atom_site_occupancy
_atom_site_symmetry_multiplicity
_atom_site_calc_flag
_atom_site_refinement_flags
_atom_site_disorder_assembly
_atom_site_disorder_group
Ni1 Ni 0.81814(7) -0.46510(3) -0.004524(19) 0.0298(2) Uani 1 1 d . . .
S2 S 0.2250(2) -0.99730(7) 0.04001(5) 0.0469(4) Uani 1 1 d . A .
S3 S 0.43449(19) -0.79949(7) 0.04325(5) 0.0444(4) Uani 1 1 d . A .
S4 S 1.12922(18) -0.15171(7) -0.12793(4) 0.0400(3) Uani 1 1 d . A .
S5 S 1.33893(18) 0.04800(7) -0.11836(4) 0.0406(3) Uani 1 1 d . A .
S6 S 1.3205(2) 0.22243(9) -0.19556(6) 0.0606(5) Uani 1 1 d . A .
O1 O 0.7441(5) -0.53643(17) -0.03957(11) 0.0369(8) Uani 1 1 d . A .
O2 O 0.8951(5) -0.43508(18) -0.04913(12) 0.0437(10) Uani 1 1 d . A .
N1 N 0.7093(5) -0.4916(2) 0.03579(14) 0.0373(10) Uani 1 1 d . A .
N2 N 0.9174(5) -0.3971(2) 0.03054(14) 0.0366(10) Uani 1 1 d . A .
S1 S 0.0643(4) -1.11605(17) 0.13361(9) 0.0483(8) Uani 0.64 1 d PDU A 1
C1 C -0.0591(15) -1.1768(6) 0.1069(4) 0.047(3) Uani 0.64 1 d PDU A 1
H1 H -0.1000 -1.2135 0.1196 0.057 Uiso 0.64 1 calc PR A 1
C2 C -0.0888(14) -1.1652(6) 0.0662(4) 0.046(3) Uani 0.64 1 d PDU A 1
H2 H -0.1602 -1.1912 0.0470 0.056 Uiso 0.64 1 calc PR A 1
C3 C -0.0037(19) -1.1101(9) 0.0544(4) 0.051(4) Uani 0.64 1 d PDU A 1
H3 H -0.0068 -1.0969 0.0266 0.061 Uiso 0.64 1 calc PR A 1
C3A C 0.090(2) -1.1243(11) 0.1227(5) 0.054(6) Uani 0.36 1 d PDU A 2
H3A H 0.1673 -1.1243 0.1474 0.065 Uiso 0.36 1 calc PR A 2
C2A C -0.038(3) -1.1702(11) 0.1140(6) 0.048(5) Uani 0.36 1 d PDU A 2
H2A H -0.0729 -1.1956 0.1346 0.057 Uiso 0.36 1 calc PR A 2
C1A C -0.102(3) -1.1735(11) 0.0735(6) 0.049(5) Uani 0.36 1 d PDU A 2
H1A H -0.1715 -1.2080 0.0612 0.059 Uiso 0.36 1 calc PR A 2
S1A S -0.0447(10) -1.1077(4) 0.0468(2) 0.0485(16) Uani 0.36 1 d PDU A 2
C4 C 0.0847(7) -1.0783(3) 0.08897(17) 0.0417(12) Uani 1 1 d DU . .
C5 C 0.1822(7) -1.0190(3) 0.08703(18) 0.0402(12) Uani 1 1 d . A .
C6 C 0.2501(7) -0.9739(3) 0.11770(18) 0.0419(13) Uani 1 1 d . . .
C7 C 0.2356(8) -0.9754(4) 0.1627(2) 0.0543(16) Uani 1 1 d . A .
H7A H 0.1389 -0.9992 0.1644 0.065 Uiso 1 1 calc R . .
H7B H 0.2264 -0.9284 0.1720 0.065 Uiso 1 1 calc R . .
C8 C 0.3693(9) -1.0094(4) 0.1923(2) 0.0652(19) Uani 1 1 d . . .
H8A H 0.3710 -1.0577 0.1849 0.078 Uiso 1 1 calc R A .
H8B H 0.4670 -0.9890 0.1883 0.078 Uiso 1 1 calc R . .
C10 C 0.3700(9) -0.9290(4) 0.2530(2) 0.067(2) Uani 1 1 d . . .
H10A H 0.4737 -0.9107 0.2545 0.101 Uiso 1 1 calc R A .
H10B H 0.3449 -0.9271 0.2804 0.101 Uiso 1 1 calc R . .
H10C H 0.2949 -0.9021 0.2335 0.101 Uiso 1 1 calc R . .
C14 C 0.4211(8) -0.8684(3) 0.1312(2) 0.0518(15) Uani 1 1 d D . .
H14A H 0.5023 -0.8494 0.1181 0.062 Uiso 1 1 calc R A 1
H14B H 0.4736 -0.8910 0.1571 0.062 Uiso 1 1 calc R A 1
C15 C 0.3350(7) -0.9218(3) 0.10254(18) 0.0401(12) Uani 1 1 d . A .
C16 C 0.3315(7) -0.9273(3) 0.06088(18) 0.0414(13) Uani 1 1 d . . .
C17 C 0.3987(7) -0.8844(3) 0.03345(17) 0.0406(13) Uani 1 1 d . A .
C18 C 0.4436(8) -0.9019(3) -0.00261(18) 0.0462(14) Uani 1 1 d . . .
H18 H 0.4349 -0.9465 -0.0134 0.055 Uiso 1 1 calc R A .
C19 C 0.5037(8) -0.8478(3) -0.02205(19) 0.0467(14) Uani 1 1 d . A .
H19 H 0.5371 -0.8519 -0.0474 0.056 Uiso 1 1 calc R . .
C20 C 0.5087(7) -0.7883(3) -0.00027(17) 0.0369(12) Uani 1 1 d . . .
C21 C 0.5694(6) -0.7216(3) -0.00947(16) 0.0354(11) Uani 1 1 d . A .
C22 C 0.6070(7) -0.7089(3) -0.04846(17) 0.0386(12) Uani 1 1 d . . .
H22 H 0.5913 -0.7438 -0.0686 0.046 Uiso 1 1 calc R A .
C23 C 0.6652(6) -0.6482(3) -0.05797(16) 0.0347(11) Uani 1 1 d . A .
H23 H 0.6890 -0.6421 -0.0844 0.042 Uiso 1 1 calc R . .
C24 C 0.6905(6) -0.5940(3) -0.02901(17) 0.0350(11) Uani 1 1 d . . .
C25 C 0.6493(6) -0.6057(3) 0.00951(16) 0.0348(11) Uani 1 1 d . A .
C26 C 0.5905(7) -0.6687(3) 0.01850(16) 0.0382(12) Uani 1 1 d . . .
H26 H 0.5644 -0.6752 0.0447 0.046 Uiso 1 1 calc R A .
C27 C 0.6469(6) -0.5510(3) 0.03813(18) 0.0372(12) Uani 1 1 d . . .
H27 H 0.5962 -0.5587 0.0603 0.045 Uiso 1 1 calc R A .
C28 C 0.6754(6) -0.4385(3) 0.06384(18) 0.0404(13) Uani 1 1 d . . .
H28 H 0.5756 -0.4199 0.0621 0.048 Uiso 1 1 calc R A .
C29 C 0.8187(6) -0.4161(3) 0.09626(16) 0.0345(11) Uani 1 1 d . A .
C30 C 0.8521(8) -0.4655(3) 0.13251(19) 0.0490(15) Uani 1 1 d . . .
H30A H 0.8604 -0.5113 0.1221 0.074 Uiso 1 1 calc R A .
H30B H 0.7680 -0.4637 0.1476 0.074 Uiso 1 1 calc R . .
H30C H 0.9493 -0.4530 0.1512 0.074 Uiso 1 1 calc R . .
C31 C 0.7852(8) -0.3461(3) 0.1115(2) 0.0496(15) Uani 1 1 d . . .
H31A H 0.8725 -0.3312 0.1330 0.074 Uiso 1 1 calc R A .
H31B H 0.6918 -0.3479 0.1229 0.074 Uiso 1 1 calc R . .
H31C H 0.7697 -0.3142 0.0883 0.074 Uiso 1 1 calc R . .
C32 C 0.9571(7) -0.4142(3) 0.07562(17) 0.0388(12) Uani 1 1 d . . .
H32 H 1.0595 -0.4231 0.0901 0.047 Uiso 1 1 calc R A .
C33 C 0.9704(7) -0.3410(3) 0.01896(17) 0.0380(12) Uani 1 1 d . . .
H33 H 1.0105 -0.3090 0.0398 0.046 Uiso 1 1 calc R A .
C34 C 1.0268(6) -0.2592(3) -0.03176(16) 0.0337(11) Uani 1 1 d . . .
H34 H 1.0454 -0.2263 -0.0104 0.040 Uiso 1 1 calc R A .
C35 C 0.9732(6) -0.3234(2) -0.02331(16) 0.0344(11) Uani 1 1 d . A .
C36 C 0.9458(7) -0.3737(3) -0.05460(17) 0.0378(12) Uani 1 1 d . . .
C37 C 0.9788(8) -0.3563(3) -0.09354(18) 0.0456(14) Uani 1 1 d . A .
H37 H 0.9647 -0.3891 -0.1149 0.055 Uiso 1 1 calc R . .
C38 C 1.0306(7) -0.2933(3) -0.10095(17) 0.0424(13) Uani 1 1 d . . .
H38 H 1.0516 -0.2836 -0.1273 0.051 Uiso 1 1 calc R A .
C39 C 1.0535(6) -0.2422(2) -0.07033(16) 0.0331(11) Uani 1 1 d . A .
C40 C 1.1099(6) -0.1739(3) -0.07866(16) 0.0353(11) Uani 1 1 d . . .
C41 C 1.1457(8) -0.1210(3) -0.05274(18) 0.0469(15) Uani 1 1 d . A .
H41 H 1.1410 -0.1229 -0.0243 0.056 Uiso 1 1 calc R . .
C42 C 1.1908(8) -0.0627(3) -0.07155(18) 0.0465(14) Uani 1 1 d . . .
H42 H 1.2213 -0.0220 -0.0569 0.056 Uiso 1 1 calc R A .
C43 C 1.1866(6) -0.0700(2) -0.11232(16) 0.0339(11) Uani 1 1 d . A .
C44 C 1.2237(6) -0.0183(3) -0.14073(17) 0.0372(12) Uani 1 1 d . . .
C45 C 1.1728(7) -0.0093(3) -0.18273(18) 0.0393(12) Uani 1 1 d . A .
C46 C 1.0750(7) -0.0577(3) -0.21184(19) 0.0472(14) Uani 1 1 d . . .
H46 H 0.9655 -0.0571 -0.2169 0.057 Uiso 1 1 calc R A .
C47 C 1.1646(8) -0.1086(3) -0.2330(2) 0.0525(15) Uani 1 1 d . A .
H47 H 1.2738 -0.1094 -0.2292 0.063 Uiso 1 1 calc R . .
C48 C 1.0565(9) -0.1578(4) -0.2608(2) 0.0610(18) Uani 1 1 d . . .
H48 H 0.9484 -0.1602 -0.2625 0.073 Uiso 1 1 calc R A .
C49 C 1.1451(11) -0.2032(4) -0.2859(3) 0.076(2) Uani 1 1 d . A .
H49A H 1.1943 -0.1749 -0.3038 0.114 Uiso 1 1 calc R . .
H49B H 1.0730 -0.2345 -0.3030 0.114 Uiso 1 1 calc R . .
H49C H 1.2242 -0.2288 -0.2669 0.114 Uiso 1 1 calc R . .
C50 C 0.8102(9) 0.1612(5) -0.3057(3) 0.082(3) Uani 1 1 d . . .
H50A H 0.7356 0.1392 -0.2920 0.123 Uiso 1 1 calc R . .
H50B H 0.7700 0.1615 -0.3357 0.123 Uiso 1 1 calc R . .
H50C H 0.8273 0.2077 -0.2957 0.123 Uiso 1 1 calc R . .
C51 C 0.9599(9) 0.1232(4) -0.2962(2) 0.069(2) Uani 1 1 d . . .
H51 H 1.0090 0.1062 -0.3170 0.083 Uiso 1 1 calc R . .
C52 C 1.0252(8) 0.1143(4) -0.2506(2) 0.0571(17) Uani 1 1 d . . .
H52 H 0.9752 0.1305 -0.2298 0.069 Uiso 1 1 calc R . .
C53 C 1.1803(8) 0.0767(3) -0.24091(19) 0.0518(15) Uani 1 1 d . A .
H53 H 1.2411 0.0684 -0.2608 0.062 Uiso 1 1 calc R . .
C54 C 1.2255(7) 0.0545(3) -0.19651(18) 0.0405(13) Uani 1 1 d . . .
C55 C 1.3161(7) 0.0902(3) -0.16503(17) 0.0408(13) Uani 1 1 d . A .
C56 C 1.3989(8) 0.1545(3) -0.16550(19) 0.0458(14) Uani 1 1 d . . .
C57 C 1.5406(9) 0.1709(3) -0.1430(2) 0.0547(17) Uani 1 1 d . A .
H57 H 1.6006 0.1411 -0.1235 0.066 Uiso 1 1 calc R . .
C58 C 1.5912(9) 0.2367(3) -0.1513(2) 0.0575(17) Uani 1 1 d . . .
H58 H 1.6894 0.2548 -0.1390 0.069 Uiso 1 1 calc R A .
C59 C 1.4821(9) 0.2704(3) -0.1789(2) 0.0634(19) Uani 1 1 d . A .
H59 H 1.4941 0.3153 -0.1879 0.076 Uiso 1 1 calc R . .
C9 C 0.3642(10) -1.0042(5) 0.2378(2) 0.075(2) Uani 1 1 d . A .
H9A H 0.4527 -1.0292 0.2544 0.090 Uiso 1 1 calc R . .
H9B H 0.2683 -1.0256 0.2424 0.090 Uiso 1 1 calc R . .
C11 C 0.3430(19) -0.7111(8) 0.1882(5) 0.073(4) Uani 0.55 1 d PDU A 1
H11A H 0.3040 -0.6797 0.1655 0.110 Uiso 0.55 1 calc PR A 1
H11B H 0.4082 -0.6866 0.2111 0.110 Uiso 0.55 1 calc PR A 1
H11C H 0.2559 -0.7315 0.1977 0.110 Uiso 0.55 1 calc PR A 1
C12 C 0.4359(15) -0.7654(7) 0.1733(5) 0.059(3) Uani 0.55 1 d PDU A 1
H12A H 0.4901 -0.7928 0.1970 0.071 Uiso 0.55 1 calc PR A 1
H12B H 0.5141 -0.7450 0.1597 0.071 Uiso 0.55 1 calc PR A 1
C13 C 0.327(2) -0.8096(8) 0.1430(6) 0.066(5) Uani 0.55 1 d PDU A 1
H13A H 0.2806 -0.7833 0.1181 0.079 Uiso 0.55 1 calc PR A 1
H13B H 0.2437 -0.8267 0.1558 0.079 Uiso 0.55 1 calc PR A 1
C11A C 0.423(2) -0.7500(11) 0.1999(5) 0.079(5) Uani 0.45 1 d PDU A 2
H11D H 0.3277 -0.7582 0.2097 0.118 Uiso 0.45 1 calc PR A 2
H11E H 0.4740 -0.7096 0.2134 0.118 Uiso 0.45 1 calc PR A 2
H11F H 0.4918 -0.7890 0.2067 0.118 Uiso 0.45 1 calc PR A 2
C12A C 0.385(2) -0.7399(7) 0.1543(5) 0.061(4) Uani 0.45 1 d PDU A 2
H12C H 0.4800 -0.7270 0.1448 0.074 Uiso 0.45 1 calc PR A 2
H12D H 0.3099 -0.7026 0.1474 0.074 Uiso 0.45 1 calc PR A 2
C13A C 0.317(3) -0.8050(10) 0.1318(8) 0.053(5) Uani 0.45 1 d PDU A 2
H13C H 0.2741 -0.7927 0.1026 0.064 Uiso 0.45 1 calc PR A 2
H13D H 0.2295 -0.8190 0.1440 0.064 Uiso 0.45 1 calc PR A 2
Cl1 Cl 0.6939(5) -0.5538(2) -0.16243(10) 0.1211(12) Uani 0.89 1 d PDU B 1
Cl2 Cl 0.5055(4) -0.44185(18) -0.14296(10) 0.1030(9) Uani 0.89 1 d PDU B 1
C60 C 0.6821(12) -0.4806(5) -0.1348(4) 0.095(3) Uani 0.89 1 d PDU B 1
H60A H 0.7139 -0.4913 -0.1050 0.114 Uiso 0.89 1 calc PR B 1
H60B H 0.7577 -0.4480 -0.1415 0.114 Uiso 0.89 1 calc PR B 1
Cl2A Cl 0.579(4) -0.4380(17) -0.1071(10) 0.119(7) Uani 0.11 1 d PDU C 2
Cl1A Cl 0.727(3) -0.4887(15) -0.1663(9) 0.108(7) Uani 0.11 1 d PDU C 2
C60A C 0.617(12) -0.512(2) -0.131(3) 0.112(10) Uani 0.11 1 d PDU C 2
H60C H 0.5195 -0.5333 -0.1455 0.134 Uiso 0.11 1 calc PR C 2
H60D H 0.6740 -0.5440 -0.1106 0.134 Uiso 0.11 1 calc PR C 2

loop_
_atom_site_aniso_label
_atom_site_aniso_U_11
_atom_site_aniso_U_22
_atom_site_aniso_U_33
_atom_site_aniso_U_23
_atom_site_aniso_U_13
_atom_site_aniso_U_12
Ni1 0.0381(4) 0.0211(3) 0.0313(4) -0.0009(2) 0.0099(3) -0.0049(2)
S2 0.0708(10) 0.0308(7) 0.0432(8) -0.0044(6) 0.0216(7) -0.0179(7)
S3 0.0622(9) 0.0280(7) 0.0482(8) -0.0058(6) 0.0234(7) -0.0127(6)
S4 0.0579(9) 0.0285(7) 0.0359(7) 0.0001(5) 0.0151(6) -0.0113(6)
S5 0.0523(8) 0.0294(7) 0.0409(8) 0.0016(5) 0.0117(6) -0.0089(6)
S6 0.0754(12) 0.0390(9) 0.0704(11) 0.0107(8) 0.0222(9) -0.0054(8)
O1 0.053(2) 0.0262(18) 0.0336(19) -0.0025(14) 0.0138(16) -0.0125(16)
O2 0.075(3) 0.0207(18) 0.040(2) -0.0034(15) 0.0225(19) -0.0148(18)
N1 0.045(3) 0.027(2) 0.042(3) -0.0025(19) 0.012(2) -0.0056(19)
N2 0.051(3) 0.025(2) 0.036(2) 0.0028(18) 0.014(2) -0.0046(19)
S1 0.0534(16) 0.0448(15) 0.0492(15) 0.0081(12) 0.0166(13) -0.0118(12)
C1 0.054(6) 0.032(5) 0.055(6) 0.007(4) 0.010(5) -0.008(4)
C2 0.055(5) 0.036(5) 0.052(5) -0.005(4) 0.020(4) -0.007(4)
C3 0.064(8) 0.041(6) 0.051(5) 0.003(5) 0.017(5) -0.008(5)
C3A 0.057(9) 0.056(8) 0.052(7) 0.007(6) 0.017(6) -0.020(7)
C2A 0.054(8) 0.041(8) 0.050(7) 0.003(6) 0.015(6) -0.009(6)
C1A 0.057(8) 0.037(8) 0.053(8) 0.003(6) 0.011(6) -0.011(6)
S1A 0.060(4) 0.036(3) 0.052(3) -0.001(2) 0.017(3) -0.013(2)
C4 0.046(3) 0.034(3) 0.048(3) 0.002(2) 0.016(2) -0.005(2)
C5 0.045(3) 0.031(3) 0.047(3) 0.004(2) 0.015(3) -0.004(2)
C6 0.046(3) 0.037(3) 0.044(3) -0.002(2) 0.012(3) 0.000(2)
C7 0.050(4) 0.062(4) 0.052(4) -0.003(3) 0.012(3) -0.007(3)
C8 0.063(4) 0.070(5) 0.063(4) 0.001(4) 0.014(4) -0.004(4)
C10 0.056(4) 0.076(5) 0.068(5) -0.024(4) 0.009(3) -0.005(4)
C14 0.055(4) 0.056(4) 0.047(3) -0.008(3) 0.017(3) -0.014(3)
C15 0.041(3) 0.037(3) 0.044(3) 0.001(2) 0.013(2) -0.002(2)
C16 0.052(3) 0.032(3) 0.042(3) 0.000(2) 0.014(3) -0.006(2)
C17 0.051(3) 0.029(3) 0.042(3) -0.004(2) 0.011(2) -0.013(2)
C18 0.070(4) 0.025(3) 0.047(3) -0.004(2) 0.022(3) -0.012(3)
C19 0.063(4) 0.037(3) 0.043(3) -0.006(2) 0.017(3) -0.015(3)
C20 0.045(3) 0.029(3) 0.037(3) -0.002(2) 0.009(2) -0.010(2)
C21 0.040(3) 0.028(3) 0.039(3) -0.002(2) 0.012(2) -0.011(2)
C22 0.047(3) 0.030(3) 0.039(3) -0.008(2) 0.010(2) -0.008(2)
C23 0.037(3) 0.032(3) 0.037(3) -0.002(2) 0.011(2) -0.006(2)
C24 0.038(3) 0.029(3) 0.039(3) -0.001(2) 0.009(2) -0.004(2)
C25 0.046(3) 0.025(3) 0.036(3) -0.002(2) 0.014(2) -0.010(2)
C26 0.049(3) 0.032(3) 0.033(3) 0.000(2) 0.008(2) -0.013(2)
C27 0.035(3) 0.034(3) 0.044(3) -0.005(2) 0.012(2) -0.006(2)
C28 0.037(3) 0.033(3) 0.054(3) -0.013(2) 0.016(2) -0.001(2)
C29 0.044(3) 0.026(3) 0.035(3) -0.005(2) 0.011(2) -0.006(2)
C30 0.064(4) 0.044(3) 0.042(3) 0.003(3) 0.019(3) -0.007(3)
C31 0.061(4) 0.038(3) 0.052(4) -0.010(3) 0.016(3) -0.004(3)
C32 0.039(3) 0.041(3) 0.036(3) 0.003(2) 0.007(2) -0.005(2)
C33 0.048(3) 0.031(3) 0.038(3) -0.006(2) 0.014(2) -0.004(2)
C34 0.041(3) 0.025(2) 0.038(3) -0.001(2) 0.012(2) -0.003(2)
C35 0.052(3) 0.020(2) 0.034(3) -0.003(2) 0.016(2) -0.010(2)
C36 0.052(3) 0.024(3) 0.039(3) 0.000(2) 0.013(2) -0.003(2)
C37 0.077(4) 0.026(3) 0.038(3) -0.005(2) 0.021(3) -0.009(3)
C38 0.063(4) 0.031(3) 0.035(3) 0.005(2) 0.014(3) -0.006(3)
C39 0.045(3) 0.019(2) 0.036(3) 0.000(2) 0.009(2) -0.005(2)
C40 0.044(3) 0.032(3) 0.030(3) 0.003(2) 0.011(2) -0.001(2)
C41 0.077(4) 0.032(3) 0.034(3) 0.002(2) 0.018(3) -0.014(3)
C42 0.070(4) 0.029(3) 0.045(3) -0.006(2) 0.021(3) -0.014(3)
C43 0.041(3) 0.022(2) 0.040(3) 0.004(2) 0.012(2) -0.002(2)
C44 0.042(3) 0.029(3) 0.044(3) 0.002(2) 0.015(2) -0.003(2)
C45 0.045(3) 0.032(3) 0.043(3) 0.006(2) 0.013(2) -0.004(2)
C46 0.049(3) 0.044(3) 0.047(3) 0.005(3) 0.007(3) -0.003(3)
C47 0.050(4) 0.054(4) 0.055(4) -0.007(3) 0.014(3) -0.006(3)
C48 0.066(4) 0.057(4) 0.060(4) -0.013(3) 0.014(3) -0.004(3)
C49 0.095(6) 0.067(5) 0.074(5) -0.020(4) 0.033(5) 0.007(4)
C50 0.065(5) 0.110(7) 0.064(5) 0.021(5) -0.003(4) -0.004(5)
C51 0.074(5) 0.086(6) 0.045(4) 0.015(4) 0.006(3) 0.013(4)
C52 0.065(4) 0.052(4) 0.056(4) 0.003(3) 0.019(3) 0.001(3)
C53 0.066(4) 0.051(4) 0.041(3) 0.006(3) 0.017(3) -0.001(3)
C54 0.042(3) 0.035(3) 0.047(3) 0.007(2) 0.018(3) -0.002(2)
C55 0.054(3) 0.031(3) 0.041(3) 0.006(2) 0.019(3) -0.006(2)
C56 0.060(4) 0.034(3) 0.049(3) 0.002(2) 0.023(3) -0.007(3)
C57 0.075(5) 0.041(3) 0.050(4) 0.000(3) 0.019(3) -0.021(3)
C58 0.072(5) 0.048(4) 0.058(4) -0.007(3) 0.027(3) -0.017(3)
C59 0.088(5) 0.038(4) 0.073(5) -0.002(3) 0.037(4) -0.014(3)
C9 0.066(5) 0.092(6) 0.064(5) 0.006(4) 0.009(4) -0.004(4)
C11 0.083(7) 0.070(7) 0.066(7) -0.013(6) 0.013(6) 0.013(6)
C12 0.068(7) 0.056(6) 0.050(6) -0.009(5) 0.007(5) -0.002(5)
C13 0.071(8) 0.069(7) 0.061(9) -0.019(6) 0.023(6) -0.020(6)
C11A 0.082(9) 0.080(9) 0.070(7) -0.008(7) 0.006(7) -0.015(7)
C12A 0.064(7) 0.054(7) 0.067(6) -0.012(6) 0.015(6) -0.002(6)
C13A 0.056(8) 0.058(7) 0.051(8) -0.011(6) 0.024(6) -0.015(6)
Cl1 0.141(3) 0.135(3) 0.0764(18) -0.0130(18) -0.0022(18) 0.018(2)
Cl2 0.107(2) 0.114(2) 0.0893(19) 0.0167(17) 0.0240(16) 0.0082(18)
C60 0.095(6) 0.100(6) 0.089(6) -0.005(5) 0.017(5) -0.008(5)
Cl2A 0.116(11) 0.132(11) 0.105(10) -0.011(8) 0.014(8) -0.002(9)
Cl1A 0.114(10) 0.100(10) 0.110(10) -0.008(8) 0.019(8) -0.007(8)
C60A 0.110(14) 0.113(13) 0.112(13) 0.001(9) 0.021(9) -0.003(9)

loop_
_atom_type_symbol
_atom_type_description
_atom_type_scat_dispersion_real
_atom_type_scat_dispersion_imag
_atom_type_scat_source
C C 0.0033 0.0016 'International Tables Vol C Tables 4.2.6.8 and 6.1.1.4'
Cl Cl 0.1484 0.1585 'International Tables Vol C Tables 4.2.6.8 and 6.1.1.4'
N N 0.0061 0.0033 'International Tables Vol C Tables 4.2.6.8 and 6.1.1.4'
Ni Ni 0.3393 1.1124 'International Tables Vol C Tables 4.2.6.8 and 6.1.1.4'
O O 0.0106 0.0060 'International Tables Vol C Tables 4.2.6.8 and 6.1.1.4'
S S 0.1246 0.1234 'International Tables Vol C Tables 4.2.6.8 and 6.1.1.4'
H H 0.0000 0.0000 'International Tables Vol C Tables 4.2.6.8 and 6.1.1.4'

loop_
_geom_angle_atom_site_label_1
_geom_angle_atom_site_label_2
_geom_angle_atom_site_label_3
_geom_angle
O2 Ni1 O1 83.57(16)
O2 Ni1 N2 93.37(17)
O1 Ni1 N2 172.86(19)
O2 Ni1 N1 170.9(2)
O1 Ni1 N1 93.62(17)
N2 Ni1 N1 90.36(19)
C5 S2 C16 92.6(3)
C20 S3 C17 93.2(3)
C40 S4 C43 92.2(3)
C55 S5 C44 92.2(3)
C59 S6 C56 92.2(3)
C24 O1 Ni1 126.6(3)
C36 O2 Ni1 126.7(3)
C27 N1 C28 117.3(5)
C27 N1 Ni1 125.5(4)
C28 N1 Ni1 116.7(3)
C33 N2 C32 117.7(5)
C33 N2 Ni1 125.9(4)
C32 N2 Ni1 115.8(3)
C4 S1 C1 92.0(4)
C2 C1 S1 111.2(7)
C2 C1 H1 124.4
S1 C1 H1 124.4
C1 C2 C3 113.9(9)
C1 C2 H2 123.1
C3 C2 H2 123.1
C4 C3 C2 111.0(9)
C4 C3 H3 124.5
C2 C3 H3 124.5
C4 C3A C2A 110.6(11)
C4 C3A H3A 124.7
C2A C3A H3A 124.7
C1A C2A C3A 112.6(12)
C1A C2A H2A 123.7
C3A C2A H2A 123.7
C2A C1A S1A 111.5(11)
C2A C1A H1A 124.3
S1A C1A H1A 124.3
C4 S1A C1A 93.5(7)
C3 C4 C3A 105.8(10)
C3 C4 C5 124.1(7)
C3A C4 C5 128.3(9)
C3 C4 S1 111.7(7)
C3A C4 S1 15.3(11)
C5 C4 S1 124.2(4)
C3 C4 S1A 9.0(10)
C3A C4 S1A 108.9(8)
C5 C4 S1A 122.5(5)
S1 C4 S1A 112.5(4)
C6 C5 C4 130.6(5)
C6 C5 S2 110.7(4)
C4 C5 S2 118.7(4)
C5 C6 C15 112.7(5)
C5 C6 C7 126.1(5)
C15 C6 C7 121.1(5)
C6 C7 C8 115.0(6)
C6 C7 H7A 108.5
C8 C7 H7A 108.5
C6 C7 H7B 108.5
C8 C7 H7B 108.5
H7A C7 H7B 107.5
C9 C8 C7 115.2(7)
C9 C8 H8A 108.5
C7 C8 H8A 108.5
C9 C8 H8B 108.5
C7 C8 H8B 108.5
H8A C8 H8B 107.5
C9 C10 H10A 109.5
C9 C10 H10B 109.5
H10A C10 H10B 109.5
C9 C10 H10C 109.5
H10A C10 H10C 109.5
H10B C10 H10C 109.5
C15 C14 C13 117.6(9)
C15 C14 C13A 110.4(10)
C13 C14 C13A 13.9(14)
C15 C14 H14A 107.9
C13 C14 H14A 107.9
C13A C14 H14A 100.7
C15 C14 H14B 107.9
C13 C14 H14B 107.9
C13A C14 H14B 121.8
H14A C14 H14B 107.2
C16 C15 C6 113.1(5)
C16 C15 C14 125.7(5)
C6 C15 C14 121.2(5)
C15 C16 C17 130.7(5)
C15 C16 S2 110.8(4)
C17 C16 S2 118.5(4)
C18 C17 C16 128.4(5)
C18 C17 S3 109.4(4)
C16 C17 S3 122.2(4)
C17 C18 C19 114.1(5)
C17 C18 H18 123.0
C19 C18 H18 123.0
C20 C19 C18 112.7(5)
C20 C19 H19 123.7
C18 C19 H19 123.7
C19 C20 C21 128.9(5)
C19 C20 S3 110.7(4)
C21 C20 S3 120.4(4)
C26 C21 C22 116.7(5)
C26 C21 C20 122.8(5)
C22 C21 C20 120.5(5)
C23 C22 C21 122.3(5)
C23 C22 H22 118.9
C21 C22 H22 118.9
C22 C23 C24 121.4(5)
C22 C23 H23 119.3
C24 C23 H23 119.3
O1 C24 C25 124.0(5)
O1 C24 C23 119.4(5)
C25 C24 C23 116.6(5)
C26 C25 C24 120.8(5)
C26 C25 C27 118.0(5)
C24 C25 C27 120.7(5)
C21 C26 C25 122.2(5)
C21 C26 H26 118.9
C25 C26 H26 118.9
N1 C27 C25 124.8(5)
N1 C27 H27 117.6
C25 C27 H27 117.6
N1 C28 C29 113.2(4)
N1 C28 H28 123.4
C29 C28 H28 123.4
C32 C29 C30 109.0(5)
C32 C29 C31 110.8(5)
C30 C29 C31 110.0(5)
C32 C29 C28 108.5(4)
C30 C29 C28 110.9(5)
C31 C29 C28 107.5(5)
C29 C30 H30A 109.5
C29 C30 H30B 109.5
H30A C30 H30B 109.5
C29 C30 H30C 109.5
H30A C30 H30C 109.5
H30B C30 H30C 109.5
C29 C31 H31A 109.5
C29 C31 H31B 109.5
H31A C31 H31B 109.5
C29 C31 H31C 109.5
H31A C31 H31C 109.5
H31B C31 H31C 109.5
N2 C32 C29 114.1(5)
N2 C32 H32 122.9
C29 C32 H32 122.9
N2 C33 C35 125.1(5)
N2 C33 H33 117.5
C35 C33 H33 117.5
C39 C34 C35 122.1(5)
C39 C34 H34 118.9
C35 C34 H34 118.9
C34 C35 C36 120.2(5)
C34 C35 C33 119.1(5)
C36 C35 C33 120.0(5)
O2 C36 C35 123.8(5)
O2 C36 C37 119.2(5)
C35 C36 C37 117.0(5)
C38 C37 C36 121.6(5)
C38 C37 H37 119.2
C36 C37 H37 119.2
C37 C38 C39 121.8(5)
C37 C38 H38 119.1
C39 C38 H38 119.1
C34 C39 C38 117.3(4)
C34 C39 C40 121.3(4)
C38 C39 C40 121.4(5)
C41 C40 C39 129.2(5)
C41 C40 S4 110.1(4)
C39 C40 S4 120.6(4)
C40 C41 C42 114.0(5)
C40 C41 H41 123.0
C42 C41 H41 123.0
C43 C42 C41 113.7(5)
C43 C42 H42 123.1
C41 C42 H42 123.1
C42 C43 C44 126.9(5)
C42 C43 S4 109.9(4)
C44 C43 S4 123.2(4)
C45 C44 C43 131.5(5)
C45 C44 S5 111.8(4)
C43 C44 S5 116.5(4)
C44 C45 C54 111.7(5)
C44 C45 C46 125.9(5)
C54 C45 C46 122.4(5)
C45 C46 C47 115.2(5)
C45 C46 H46 122.4
C47 C46 H46 122.4
C48 C47 C46 111.8(6)
C48 C47 H47 124.1
C46 C47 H47 124.1
C47 C48 C49 111.6(6)
C47 C48 H48 124.2
C49 C48 H48 124.2
C48 C49 H49A 109.5
C48 C49 H49B 109.5
H49A C49 H49B 109.5
C48 C49 H49C 109.5
H49A C49 H49C 109.5
H49B C49 H49C 109.5
C51 C50 H50A 109.5
C51 C50 H50B 109.5
H50A C50 H50B 109.5
C51 C50 H50C 109.5
H50A C50 H50C 109.5
H50B C50 H50C 109.5
C50 C51 C52 114.0(7)
C50 C51 H51 123.0
C52 C51 H51 123.0
C51 C52 C53 113.8(6)
C51 C52 H52 123.1
C53 C52 H52 123.1
C54 C53 C52 112.8(5)
C54 C53 H53 123.6
C52 C53 H53 123.6
C55 C54 C45 112.8(5)
C55 C54 C53 125.7(5)
C45 C54 C53 121.5(5)
C54 C55 C56 130.8(5)
C54 C55 S5 111.6(4)
C56 C55 S5 117.6(4)
C57 C56 C55 127.4(6)
C57 C56 S6 110.0(5)
C55 C56 S6 122.6(5)
C56 C57 C58 113.9(7)
C56 C57 H57 123.0
C58 C57 H57 123.0
C59 C58 C57 111.8(7)
C59 C58 H58 124.1
C57 C58 H58 124.1
C58 C59 S6 111.9(5)
C58 C59 H59 124.1
S6 C59 H59 124.1
C8 C9 C10 112.0(7)
C8 C9 H9A 109.2
C10 C9 H9A 109.2
C8 C9 H9B 109.2
C10 C9 H9B 109.2
H9A C9 H9B 107.9
C11 C12 C13 108.4(12)
C11 C12 H12A 110.0
C13 C12 H12A 110.0
C11 C12 H12B 110.0
C13 C12 H12B 110.0
H12A C12 H12B 108.4
C12 C13 C14 107.8(13)
C12 C13 H13A 110.1
C14 C13 H13A 110.1
C12 C13 H13B 110.1
C14 C13 H13B 110.1
H13A C13 H13B 108.5
C12A C11A H11D 109.5
C12A C11A H11E 109.5
H11D C11A H11E 109.5
C12A C11A H11F 109.5
H11D C11A H11F 109.5
H11E C11A H11F 109.5
C11A C12A C13A 111.0(16)
C11A C12A H12C 109.4
C13A C12A H12C 109.4
C11A C12A H12D 109.4
C13A C12A H12D 109.4
H12C C12A H12D 108.0
C12A C13A C14 120.4(16)
C12A C13A H13C 107.2
C14 C13A H13C 107.2
C12A C13A H13D 107.2
C14 C13A H13D 107.2
H13C C13A H13D 106.9
Cl2 C60 Cl1 116.6(7)
Cl2 C60 H60A 108.1
Cl1 C60 H60A 108.1
Cl2 C60 H60B 108.1
Cl1 C60 H60B 108.1
H60A C60 H60B 107.3
Cl2A C60A Cl1A 106(3)
Cl2A C60A H60C 110.5
Cl1A C60A H60C 110.5
Cl2A C60A H60D 110.5
Cl1A C60A H60D 110.5
H60C C60A H60D 108.7

loop_
_geom_bond_atom_site_label_1
_geom_bond_atom_site_label_2
_geom_bond_distance
Ni1 O2 1.849(4)
Ni1 O1 1.858(3)
Ni1 N2 1.872(4)
Ni1 N1 1.878(5)
S2 C5 1.731(6)
S2 C16 1.737(6)
S3 C20 1.718(6)
S3 C17 1.730(5)
S4 C40 1.731(5)
S4 C43 1.742(5)
S5 C55 1.730(6)
S5 C44 1.732(6)
S6 C59 1.711(8)
S6 C56 1.730(6)
O1 C24 1.310(6)
O2 C36 1.322(6)
N1 C27 1.310(7)
N1 C28 1.476(7)
N2 C33 1.295(7)
N2 C32 1.497(7)
S1 C4 1.699(6)
S1 C1 1.737(11)
C1 C2 1.336(12)
C1 H1 0.9500
C2 C3 1.428(14)
C2 H2 0.9500
C3 C4 1.393(13)
C3 H3 0.9500
C3A C4 1.434(15)
C3A C2A 1.435(16)
C3A H3A 0.9500
C2A C1A 1.342(16)
C2A H2A 0.9500
C1A S1A 1.712(16)
C1A H1A 0.9500
S1A C4 1.710(8)
C4 C5 1.469(7)
C5 C6 1.389(8)
C6 C15 1.429(8)
C6 C7 1.520(9)
C7 C8 1.528(10)
C7 H7A 0.9900
C7 H7B 0.9900
C8 C9 1.518(11)
C8 H8A 0.9900
C8 H8B 0.9900
C10 C9 1.569(11)
C10 H10A 0.9800
C10 H10B 0.9800
C10 H10C 0.9800
C14 C15 1.517(8)
C14 C13 1.527(14)
C14 C13A 1.558(15)
C14 H14A 0.9900
C14 H14B 0.9900
C15 C16 1.376(8)
C16 C17 1.458(8)
C17 C18 1.379(8)
C18 C19 1.411(8)
C18 H18 0.9500
C19 C20 1.376(8)
C19 H19 0.9500
C20 C21 1.484(7)
C21 C26 1.384(7)
C21 C22 1.420(8)
C22 C23 1.372(7)
C22 H22 0.9500
C23 C24 1.425(7)
C23 H23 0.9500
C24 C25 1.417(7)
C25 C26 1.410(7)
C25 C27 1.441(7)
C26 H26 0.9500
C27 H27 0.9500
C28 C29 1.545(8)
C28 H28 0.9500
C29 C32 1.525(7)
C29 C30 1.527(8)
C29 C31 1.527(7)
C30 H30A 0.9800
C30 H30B 0.9800
C30 H30C 0.9800
C31 H31A 0.9800
C31 H31B 0.9800
C31 H31C 0.9800
C32 H32 0.9500
C33 C35 1.446(7)
C33 H33 0.9500
C34 C39 1.387(7)
C34 C35 1.407(7)
C34 H34 0.9500
C35 C36 1.420(7)
C36 C37 1.422(8)
C37 C38 1.369(8)
C37 H37 0.9500
C38 C39 1.415(7)
C38 H38 0.9500
C39 C40 1.488(7)
C40 C41 1.349(8)
C41 C42 1.409(8)
C41 H41 0.9500
C42 C43 1.349(8)
C42 H42 0.9500
C43 C44 1.472(7)
C44 C45 1.379(8)
C45 C54 1.454(7)
C45 C46 1.499(8)
C46 C47 1.540(9)
C46 H46 0.9500
C47 C48 1.532(9)
C47 H47 0.9500
C48 C49 1.545(10)
C48 H48 0.9500
C49 H49A 0.9800
C49 H49B 0.9800
C49 H49C 0.9800
C50 C51 1.500(11)
C50 H50A 0.9800
C50 H50B 0.9800
C50 H50C 0.9800
C51 C52 1.507(10)
C51 H51 0.9500
C52 C53 1.538(10)
C52 H52 0.9500
C53 C54 1.505(8)
C53 H53 0.9500
C54 C55 1.371(8)
C55 C56 1.471(8)
C56 C57 1.358(9)
C57 C58 1.424(9)
C57 H57 0.9500
C58 C59 1.357(11)
C58 H58 0.9500
C59 H59 0.9500
C9 H9A 0.9900
C9 H9B 0.9900
C11 C12 1.501(14)
C11 H11A 0.9800
C11 H11B 0.9800
C11 H11C 0.9800
C12 C13 1.513(17)
C12 H12A 0.9900
C12 H12B 0.9900
C13 H13A 0.9900
C13 H13B 0.9900
C11A C12A 1.487(16)
C11A H11D 0.9800
C11A H11E 0.9800
C11A H11F 0.9800
C12A C13A 1.55(3)
C12A H12C 0.9900
C12A H12D 0.9900
C13A H13C 0.9900
C13A H13D 0.9900
Cl1 C60 1.728(10)
Cl2 C60 1.714(10)
C60 H60A 0.9900
C60 H60B 0.9900
Cl2A C60A 1.729(18)
Cl1A C60A 1.734(18)
C60A H60C 0.9900
C60A H60D 0.9900

loop_
_geom_torsion_atom_site_label_1
_geom_torsion_atom_site_label_2
_geom_torsion_atom_site_label_3
_geom_torsion_atom_site_label_4
_geom_torsion
O2 Ni1 O1 C24 166.0(5)
N2 Ni1 O1 C24 101.0(14)
N1 Ni1 O1 C24 -22.7(5)
O1 Ni1 O2 C36 164.4(5)
N2 Ni1 O2 C36 -22.1(5)
N1 Ni1 O2 C36 92.0(12)
O2 Ni1 N1 C27 87.6(12)
O1 Ni1 N1 C27 15.9(5)
N2 Ni1 N1 C27 -158.1(5)
O2 Ni1 N1 C28 -84.4(12)
O1 Ni1 N1 C28 -156.1(4)
N2 Ni1 N1 C28 29.9(4)
O2 Ni1 N2 C33 19.1(5)
O1 Ni1 N2 C33 83.5(15)
N1 Ni1 N2 C33 -152.6(5)
O2 Ni1 N2 C32 -151.9(4)
O1 Ni1 N2 C32 -87.5(14)
N1 Ni1 N2 C32 36.3(4)
C4 S1 C1 C2 -3.7(10)
S1 C1 C2 C3 4.9(11)
C1 C2 C3 C4 -3.8(14)
C4 C3A C2A C1A 19(3)
C3A C2A C1A S1A -15(3)
C2A C1A S1A C4 6(2)
C2 C3 C4 C3A 15.8(18)
C2 C3 C4 C5 -178.5(8)
C2 C3 C4 S1 0.9(14)
C2 C3 C4 S1A -96(5)
C2A C3A C4 C3 -23(2)
C2A C3A C4 C5 172.5(15)
C2A C3A C4 S1 92(4)
C2A C3A C4 S1A -14(2)
C1 S1 C4 C3 1.5(11)
C1 S1 C4 C3A -68(3)
C1 S1 C4 C5 -179.0(7)
C1 S1 C4 S1A 11.2(7)
C1A S1A C4 C3 76(5)
C1A S1A C4 C3A 4.9(15)
C1A S1A C4 C5 179.0(11)
C1A S1A C4 S1 -11.0(11)
C3 C4 C5 C6 165.0(11)
C3A C4 C5 C6 -32.7(17)
S1 C4 C5 C6 -14.4(10)
S1A C4 C5 C6 154.4(7)
C3 C4 C5 S2 -14.6(12)
C3A C4 C5 S2 147.7(14)
S1 C4 C5 S2 166.0(4)
S1A C4 C5 S2 -25.2(8)
C16 S2 C5 C6 -0.8(5)
C16 S2 C5 C4 178.8(5)
C4 C5 C6 C15 -179.0(6)
S2 C5 C6 C15 0.6(7)
C4 C5 C6 C7 -1.2(11)
S2 C5 C6 C7 178.4(5)
C5 C6 C7 C8 97.5(8)
C15 C6 C7 C8 -84.9(8)
C6 C7 C8 C9 173.6(6)
C5 C6 C15 C16 0.0(8)
C7 C6 C15 C16 -177.9(6)
C5 C6 C15 C14 -178.6(5)
C7 C6 C15 C14 3.5(9)
C13 C14 C15 C16 101.7(12)
C13A C14 C15 C16 88.6(13)
C13 C14 C15 C6 -79.9(12)
C13A C14 C15 C6 -93.0(12)
C6 C15 C16 C17 178.3(6)
C14 C15 C16 C17 -3.1(11)
C6 C15 C16 S2 -0.6(7)
C14 C15 C16 S2 177.9(5)
C5 S2 C16 C15 0.8(5)
C5 S2 C16 C17 -178.3(5)
C15 C16 C17 C18 153.4(7)
S2 C16 C17 C18 -27.7(9)
C15 C16 C17 S3 -26.4(10)
S2 C16 C17 S3 152.5(4)
C20 S3 C17 C18 -0.1(5)
C20 S3 C17 C16 179.6(5)
C16 C17 C18 C19 179.5(6)
S3 C17 C18 C19 -0.7(7)
C17 C18 C19 C20 1.5(9)
C18 C19 C20 C21 177.2(6)
C18 C19 C20 S3 -1.5(7)
C17 S3 C20 C19 1.0(5)
C17 S3 C20 C21 -177.9(5)
C19 C20 C21 C26 -169.1(6)
S3 C20 C21 C26 9.6(8)
C19 C20 C21 C22 11.8(10)
S3 C20 C21 C22 -169.5(4)
C26 C21 C22 C23 1.7(8)
C20 C21 C22 C23 -179.2(5)
C21 C22 C23 C24 -0.3(9)
Ni1 O1 C24 C25 14.3(8)
Ni1 O1 C24 C23 -168.3(4)
C22 C23 C24 O1 -179.0(5)
C22 C23 C24 C25 -1.4(8)
O1 C24 C25 C26 179.2(5)
C23 C24 C25 C26 1.7(8)
O1 C24 C25 C27 7.5(9)
C23 C24 C25 C27 -169.9(5)
C22 C21 C26 C25 -1.3(9)
C20 C21 C26 C25 179.6(5)
C24 C25 C26 C21 -0.4(9)
C27 C25 C26 C21 171.5(5)
C28 N1 C27 C25 170.8(5)
Ni1 N1 C27 C25 -1.1(8)
C26 C25 C27 N1 173.8(5)
C24 C25 C27 N1 -14.4(9)
C27 N1 C28 C29 114.0(5)
Ni1 N1 C28 C29 -73.4(5)
N1 C28 C29 C32 38.9(6)
N1 C28 C29 C30 -80.9(6)
N1 C28 C29 C31 158.8(5)
C33 N2 C32 C29 114.9(5)
Ni1 N2 C32 C29 -73.3(5)
C30 C29 C32 N2 151.7(4)
C31 C29 C32 N2 -87.1(6)
C28 C29 C32 N2 30.8(6)
C32 N2 C33 C35 165.6(5)
Ni1 N2 C33 C35 -5.3(8)
C39 C34 C35 C36 0.6(9)
C39 C34 C35 C33 170.6(5)
N2 C33 C35 C34 176.7(5)
N2 C33 C35 C36 -13.2(9)
Ni1 O2 C36 C35 11.1(8)
Ni1 O2 C36 C37 -170.4(4)
C34 C35 C36 O2 -179.8(5)
C33 C35 C36 O2 10.2(9)
C34 C35 C36 C37 1.6(8)
C33 C35 C36 C37 -168.4(6)
O2 C36 C37 C38 179.5(6)
C35 C36 C37 C38 -1.8(9)
C36 C37 C38 C39 -0.1(10)
C35 C34 C39 C38 -2.5(8)
C35 C34 C39 C40 179.8(5)
C37 C38 C39 C34 2.3(9)
C37 C38 C39 C40 179.9(6)
C34 C39 C40 C41 1.5(9)
C38 C39 C40 C41 -176.1(6)
C34 C39 C40 S4 -175.3(4)
C38 C39 C40 S4 7.1(8)
C43 S4 C40 C41 0.1(5)
C43 S4 C40 C39 177.4(5)
C39 C40 C41 C42 -177.9(6)
S4 C40 C41 C42 -0.8(7)
C40 C41 C42 C43 1.4(9)
C41 C42 C43 C44 178.7(6)
C41 C42 C43 S4 -1.3(7)
C40 S4 C43 C42 0.7(5)
C40 S4 C43 C44 -179.3(5)
C42 C43 C44 C45 -152.2(7)
S4 C43 C44 C45 27.8(9)
C42 C43 C44 S5 21.6(8)
S4 C43 C44 S5 -158.4(3)
C55 S5 C44 C45 1.6(5)
C55 S5 C44 C43 -173.4(4)
C43 C44 C45 C54 172.1(6)
S5 C44 C45 C54 -1.9(6)
C43 C44 C45 C46 -7.9(10)
S5 C44 C45 C46 178.1(5)
C44 C45 C46 C47 -92.5(7)
C54 C45 C46 C47 87.5(7)
C45 C46 C47 C48 177.8(5)
C46 C47 C48 C49 173.2(6)
C50 C51 C52 C53 -178.8(7)
C51 C52 C53 C54 -166.9(6)
C44 C45 C54 C55 1.3(7)
C46 C45 C54 C55 -178.7(6)
C44 C45 C54 C53 -178.0(5)
C46 C45 C54 C53 2.0(9)
C52 C53 C54 C55 -92.8(7)
C52 C53 C54 C45 86.4(7)
C45 C54 C55 C56 176.5(6)
C53 C54 C55 C56 -4.3(11)
C45 C54 C55 S5 -0.1(7)
C53 C54 C55 S5 179.1(5)
C44 S5 C55 C54 -0.8(5)
C44 S5 C55 C56 -177.9(5)
C54 C55 C56 C57 -141.3(7)
S5 C55 C56 C57 35.2(9)
C54 C55 C56 S6 40.4(9)
S5 C55 C56 S6 -143.1(4)
C59 S6 C56 C57 2.1(5)
C59 S6 C56 C55 -179.3(5)
C55 C56 C57 C58 178.3(6)
S6 C56 C57 C58 -3.2(7)
C56 C57 C58 C59 2.9(9)
C57 C58 C59 S6 -1.2(8)
C56 S6 C59 C58 -0.5(6)
C7 C8 C9 C10 -61.2(9)
C11 C12 C13 C14 -174.8(14)
C15 C14 C13 C12 177.0(11)
C13A C14 C13 C12 -121(8)
C11A C12A C13A C14 -69(2)
C15 C14 C13A C12A -172.3(16)
C13 C14 C13A C12A 64(6)
